data_7040542
loop_
_publ_author_name
'Fleming, James T.'
'Wills, Corinne'
'Waddell, Paul G.'
'Harrington, Ross W.'
'Higham, Lee J.'

_publ_section_title
;
 A comparison of MOP-phosphonite ligands and their applications in Rh(i)-
 and Pd(ii)-catalysed asymmetric transformations.
;
_journal_issue 39
_journal_name_full 'Dalton transactions (Cambridge, England : 2003)'
_journal_page_first 15660
_journal_page_last 15670
_journal_paper_doi 10.1039/c6dt02390h
_journal_volume 45
_journal_year 2016
_chemical_absolute_configuration rmad
_chemical_formula_moiety 'C68 H50 Cl2 O4 P2 Pd, 3(C H Cl3)'
_chemical_formula_sum 'C71 H53 Cl11 O4 P2 Pd'
_chemical_formula_weight 1528.42
_chemical_name_systematic
;
 ?
;
_space_group_crystal_system monoclinic
_space_group_IT_number 4
_space_group_name_Hall 'P 2yb'
_space_group_name_H-M_alt 'P 1 21 1'
_symmetry_space_group_name_Hall 'P 2yb'
_symmetry_space_group_name_H-M 'P 1 21 1'
_atom_sites_solution_hydrogens geom
_atom_sites_solution_primary direct
_audit_creation_date 2014-07-18
_audit_creation_method
;
Olex2 1.2-alpha
(compiled 2014.06.27 svn.r2953 for OlexSys, GUI svn.r4855)
;
_audit_update_record
;
2016-06-02 deposited with the CCDC.
2016-08-26 downloaded from the CCDC.
;
_cell_angle_alpha 90
_cell_angle_beta 111.477(8)
_cell_angle_gamma 90
_cell_formula_units_Z 2
_cell_length_a 11.5925(9)
_cell_length_b 21.8177(11)
_cell_length_c 14.4054(11)
_cell_measurement_reflns_used 17254
_cell_measurement_temperature 150.00(10)
_cell_measurement_theta_max 28.3340
_cell_measurement_theta_min 3.1620
_cell_volume 3390.5(4)
_computing_cell_refinement
;
CrysAlisPro, Agilent Technologies,
Version 1.171.36.32 (release 02-08-2013 CrysAlis171 .NET)
(compiled Aug  2 2013,16:46:58)
;
_computing_data_collection
;
CrysAlisPro, Agilent Technologies,
Version 1.171.36.32 (release 02-08-2013 CrysAlis171 .NET)
(compiled Aug  2 2013,16:46:58)
;
_computing_data_reduction
;
CrysAlisPro, Agilent Technologies,
Version 1.171.36.32 (release 02-08-2013 CrysAlis171 .NET)
(compiled Aug  2 2013,16:46:58)
;
_computing_molecular_graphics 'Olex2 (Dolomanov et al., 2009)'
_computing_publication_material 'Olex2 (Dolomanov et al., 2009)'
_computing_structure_refinement 'XL (Sheldrick, 2008)'
_computing_structure_solution 'XT (Sheldrick, 2008)'
_diffrn_ambient_temperature 150.00(10)
_diffrn_detector_area_resol_mean 10.3968
_diffrn_measured_fraction_theta_full 0.983
_diffrn_measured_fraction_theta_max 0.834
_diffrn_measurement_details
;
  1 omega    6.00   32.00   1.0000    8.0000
omega____ theta____ kappa____ phi______ frames
    -       -8.8289   38.0000   60.0000 26

  2 omega  -20.00   13.00   1.0000    8.0000
omega____ theta____ kappa____ phi______ frames
    -       -8.8289  -38.0000   90.0000 33

  3 omega  -64.00   35.00   1.0000    8.0000
omega____ theta____ kappa____ phi______ frames
    -       10.4695  -38.0000  -90.0000 99

  4 omega    7.00   46.00   1.0000    8.0000
omega____ theta____ kappa____ phi______ frames
    -       10.4695  -99.0000   90.0000 39

  5 omega   12.00   70.00   1.0000    8.0000
omega____ theta____ kappa____ phi______ frames
    -       10.4695   57.0000   90.0000 58

  6 omega   -8.00   74.00   1.0000    8.0000
omega____ theta____ kappa____ phi______ frames
    -       10.4695   57.0000   30.0000 82

  7 omega  -15.00   49.00   1.0000    8.0000
omega____ theta____ kappa____ phi______ frames
    -       10.4695  -90.0000 -163.2525 64

  8 omega  -85.00   18.00   1.0000    8.0000
omega____ theta____ kappa____ phi______ frames
    -       -8.8289  -38.0000 -150.0000 103

  9 omega  -35.00   24.00   1.0000    8.0000
omega____ theta____ kappa____ phi______ frames
    -       -8.8289   38.0000 -150.0000 59

 10 omega   -4.00   52.00   1.0000    8.0000
omega____ theta____ kappa____ phi______ frames
    -       10.4695  -99.0000    0.0000 56
;
_diffrn_measurement_device_type 'Xcalibur, Atlas, Gemini ultra'
_diffrn_measurement_method '\w scans'
_diffrn_orient_matrix_UB_11 -0.0357370000
_diffrn_orient_matrix_UB_12 -0.0079985000
_diffrn_orient_matrix_UB_13 -0.0500381000
_diffrn_orient_matrix_UB_21 0.0551152000
_diffrn_orient_matrix_UB_22 -0.0073350000
_diffrn_orient_matrix_UB_23 -0.0082919000
_diffrn_orient_matrix_UB_31 -0.0038474000
_diffrn_orient_matrix_UB_32 -0.0306558000
_diffrn_orient_matrix_UB_33 0.0150270000
_diffrn_radiation_monochromator graphite
_diffrn_radiation_type MoK\a
_diffrn_radiation_wavelength 0.71073
_diffrn_reflns_av_R_equivalents 0.0402
_diffrn_reflns_av_unetI/netI 0.0727
_diffrn_reflns_Laue_measured_fraction_full 0.983
_diffrn_reflns_Laue_measured_fraction_max 0.834
_diffrn_reflns_limit_h_max 14
_diffrn_reflns_limit_h_min -14
_diffrn_reflns_limit_k_max 29
_diffrn_reflns_limit_k_min -28
_diffrn_reflns_limit_l_max 19
_diffrn_reflns_limit_l_min -19
_diffrn_reflns_number 22655
_diffrn_reflns_point_group_measured_fraction_full 0.926
_diffrn_reflns_point_group_measured_fraction_max 0.740
_diffrn_reflns_theta_full 25.000
_diffrn_reflns_theta_max 28.896
_diffrn_reflns_theta_min 2.932
_diffrn_source 'Enhance (Mo) X-ray Source'
_exptl_absorpt_coefficient_mu 0.803
_exptl_absorpt_correction_T_max 0.922
_exptl_absorpt_correction_T_min 0.849
_exptl_absorpt_correction_type analytical
_exptl_absorpt_process_details
;
CrysAlisPro, Agilent Technologies,
Version 1.171.36.32 (release 02-08-2013 CrysAlis171 .NET)
(compiled Aug  2 2013,16:46:58)
Analytical numeric absorption correction using a multifaceted crystal
            model based on expressions derived by R.C. Clark & J.S. Reid.
(Clark, R. C. & Reid, J. S. (1995). Acta Cryst. A51, 887-897)
;
_exptl_crystal_colour colourless
_exptl_crystal_colour_primary colourless
_exptl_crystal_density_diffrn 1.497
_exptl_crystal_description block
_exptl_crystal_F_000 1548
_exptl_crystal_size_max 0.27
_exptl_crystal_size_mid 0.17
_exptl_crystal_size_min 0.11
_refine_diff_density_max 0.661
_refine_diff_density_min -0.640
_refine_diff_density_rms 0.083
_refine_ls_abs_structure_details
;
 Flack x determined using 4219 quotients [(I+)-(I-)]/[(I+)+(I-)]
 (Parsons, Flack and Wagner, Acta Cryst. B69 (2013) 249-259).
;
_refine_ls_abs_structure_Flack -0.052(15)
_refine_ls_extinction_method none
_refine_ls_goodness_of_fit_ref 1.033
_refine_ls_hydrogen_treatment constr
_refine_ls_matrix_type full
_refine_ls_number_parameters 831
_refine_ls_number_reflns 13225
_refine_ls_number_restraints 787
_refine_ls_restrained_S_all 1.029
_refine_ls_R_factor_all 0.0608
_refine_ls_R_factor_gt 0.0455
_refine_ls_shift/su_max 0.001
_refine_ls_shift/su_mean 0.000
_refine_ls_structure_factor_coef Fsqd
_refine_ls_weighting_details 'w=1/[\s^2^(Fo^2^)+(0.0212P)^2^+2.7009P] where P=(Fo^2^+2Fc^2^)/3'
_refine_ls_weighting_scheme calc
_refine_ls_wR_factor_gt 0.0810
_refine_ls_wR_factor_ref 0.0892
_reflns_Friedel_coverage 0.731
_reflns_Friedel_fraction_full 0.865
_reflns_Friedel_fraction_max 0.641
_reflns_number_gt 11252
_reflns_number_total 13225
_reflns_threshold_expression 'I > 2\s(I)'
_cod_data_source_file c6dt02390h2.cif
_cod_data_source_block ljh140089_fa
_cod_depositor_comments
;Adding full bibliography for 7040537--7040545.cif.

 Adding full bibliography for 7040537--7040545.cif.
;
_cod_original_cell_volume 3390.4(4)
_cod_database_code 7040542
_shelxl_version_number 2014-3
_chemical_oxdiff_formula 'C71 H53 O4 P2 Cl11 Pd1'
_shelx_space_group_comment
;
The symmetry employed for this shelxl refinement is uniquely defined
by the following loop, which should always be used as a source of
symmetry information in preference to the above space-group names.
They are only intended as comments.
;
_reflns_odcompleteness_completeness 99.78
_reflns_odcompleteness_iscentric 1
_reflns_odcompleteness_theta 25.30
_olex2_refinement_description
;
1. Fixed Uiso
 At 1.2 times of:
  All C(H) groups
 At 1.5 times of:
  All C(H,H,H) groups
2. Uiso/Uaniso restraints and constraints
Uanis(Cl8) = Uanis(Cl11)
Uanis(Cl10) = Uanis(Cl7)
Uanis(C36) = Uanis(C37)
Uanis(Cl6) = Uanis(Cl9)
Uanis(Cl15) = Uanis(Cl12)
Uanis(Cl13) = Uanis(Cl16)
Uanis(C38) = Uanis(C39)
Uanis(Cl14) = Uanis(Cl17)
3. Rigid body (RIGU) restrains
 All non-hydrogen atoms
 with sigma for 1-2 distances of 0.004 and sigma for 1-3 distances of 0.004
4. Same fragment restrains
{Cl9, Cl10, Cl11, C37}
as
{Cl6, Cl7, Cl8, C36}
{Cl15, Cl16, Cl17, C39}
as
{Cl12, Cl13, Cl14, C38}
5. Others
 Sof(Cl9)=Sof(Cl10)=Sof(Cl11)=Sof(C37)=Sof(H37)=Sof(Cl15)=Sof(Cl16)=Sof(Cl17)=
 Sof(C39)=Sof(H39)=1-FVAR(1)
 Sof(Cl6)=Sof(Cl7)=Sof(Cl8)=Sof(C36)=Sof(H36)=Sof(Cl12)=Sof(Cl13)=Sof(Cl14)=
 Sof(C38)=Sof(H38)=FVAR(1)
6.a Ternary CH refined with riding coordinates:
 C35(H35), C36(H36), C37(H37), C38(H38), C39(H39)
6.b Aromatic/amide H refined with riding coordinates:
 C2'(H2'), C3(H3), C3'(H3'), C4(H4), C4'(H4'), C5(H5), C5'(H5'), C6(H6),
 C6'(H6'), C7(H7), C7'(H7'), C8(H8), C8'(H8'), C14(H14), C14'(H14'), C15(H15),
 C15'(H15'), C16(H16), C16'(H16'), C19'(H19'), C20(H20), C20'(H20'), C21(H21),
 C21'(H21'), C22(H22), C22'(H22'), C23(H23), C23'(H23'), C24(H24), C24'(H24'),
 C25(H25), C25'(H25'), C31(H31), C31'(H31'), C32(H32), C32'(H32'), C33(H33),
 C33'(H33')
6.c Idealised Me refined as rotating group:
 C17(H17A,H17B,H17C), C17'(H17D,H17E,H17F), C34(H34A,H34B,H34C), C34'(H34D,
 H34E,H34F)
;
_olex2_submission_special_instructions 'No special instructions were received'

loop_
_space_group_symop_operation_xyz
'x, y, z'
'-x, y+1/2, -z'

loop_
_atom_site_label
_atom_site_type_symbol
_atom_site_fract_x
_atom_site_fract_y
_atom_site_fract_z
_atom_site_U_iso_or_equiv
_atom_site_adp_type
_atom_site_occupancy
_atom_site_site_symmetry_order
_atom_site_calc_flag
_atom_site_refinement_flags_posn
_atom_site_refinement_flags_occupancy
_atom_site_disorder_assembly
_atom_site_disorder_group
Pd1 Pd 0.52138(4) 0.53419(2) 0.87312(3) 0.01860(9) Uani 1 1 d . . . .
Cl1 Cl 0.46848(15) 0.63150(6) 0.80244(11) 0.0319(4) Uani 1 1 d . . . .
Cl2 Cl 0.66654(14) 0.57691(7) 1.01872(11) 0.0294(3) Uani 1 1 d . . . .
P1 P 0.58378(14) 0.44533(6) 0.95110(11) 0.0193(3) Uani 1 1 d . . . .
P2 P 0.37609(13) 0.50056(6) 0.73233(11) 0.0185(3) Uani 1 1 d . . . .
O1 O 0.4975(4) 0.38822(17) 0.9007(3) 0.0245(9) Uani 1 1 d . . . .
O2 O 0.7183(3) 0.42617(17) 0.9546(3) 0.0214(9) Uani 1 1 d . . . .
O3 O 0.3787(3) 0.42880(16) 0.7125(3) 0.0208(8) Uani 1 1 d . . . .
O4 O 0.2390(3) 0.51295(16) 0.7295(3) 0.0207(8) Uani 1 1 d . . . .
C1 C 0.6806(5) 0.4152(2) 1.1596(4) 0.0196(11) Uani 1 1 d . . . .
C1' C 0.7951(5) 0.3855(3) 1.1560(4) 0.0226(12) Uani 1 1 d . . . .
C2 C 0.5926(5) 0.4442(2) 1.0792(4) 0.0207(12) Uani 1 1 d . . . .
C2' C 0.7987(6) 0.3242(3) 1.1368(4) 0.0284(14) Uani 1 1 d . . . .
H2' H 0.7275 0.3007 1.1236 0.034 Uiso 1 1 calc R . . .
C3 C 0.4891(5) 0.4739(3) 1.0894(4) 0.0272(13) Uani 1 1 d . . . .
H3 H 0.4311 0.4928 1.0341 0.033 Uiso 1 1 calc R . . .
C3' C 0.9072(6) 0.2960(3) 1.1367(5) 0.0390(16) Uani 1 1 d . . . .
H3' H 0.9064 0.2545 1.1212 0.047 Uiso 1 1 calc R . . .
C4 C 0.4727(6) 0.4754(3) 1.1782(5) 0.0301(14) Uani 1 1 d . . . .
H4 H 0.4046 0.4956 1.1834 0.036 Uiso 1 1 calc R . . .
C4' C 1.0140(7) 0.3289(3) 1.1590(6) 0.0430(17) Uani 1 1 d . . . .
H4' H 1.0859 0.3096 1.1599 0.052 Uiso 1 1 calc R . . .
C5 C 0.5463(6) 0.4476(3) 1.3560(5) 0.0304(14) Uani 1 1 d . . . .
H5 H 0.4798 0.4684 1.3628 0.036 Uiso 1 1 calc R . . .
C5' C 1.1273(6) 0.4269(3) 1.2062(6) 0.0449(18) Uani 1 1 d . . . .
H5' H 1.2006 0.4080 1.2093 0.054 Uiso 1 1 calc R . . .
C6 C 0.6305(6) 0.4185(3) 1.4368(5) 0.0344(15) Uani 1 1 d . . . .
H6 H 0.6213 0.4197 1.4982 0.041 Uiso 1 1 calc R . . .
C6' C 1.1272(7) 0.4873(4) 1.2259(6) 0.0488(19) Uani 1 1 d . . . .
H6' H 1.1999 0.5099 1.2412 0.059 Uiso 1 1 calc R . . .
C7 C 0.7299(6) 0.3872(3) 1.4267(4) 0.0309(14) Uani 1 1 d . . . .
H7 H 0.7858 0.3672 1.4819 0.037 Uiso 1 1 calc R . . .
C7' C 1.0186(6) 0.5162(3) 1.2235(5) 0.0409(17) Uani 1 1 d . . . .
H7' H 1.0197 0.5578 1.2379 0.049 Uiso 1 1 calc R . . .
C8 C 0.7475(5) 0.3849(3) 1.3386(4) 0.0261(13) Uani 1 1 d . . . .
H8 H 0.8147 0.3635 1.3343 0.031 Uiso 1 1 calc R . . .
C8' C 0.9109(6) 0.4838(3) 1.2000(4) 0.0278(13) Uani 1 1 d . . . .
H8' H 0.8391 0.5037 1.1979 0.033 Uiso 1 1 calc R . . .
C9 C 0.6629(5) 0.4154(3) 1.2523(4) 0.0231(12) Uani 1 1 d . . . .
C9' C 0.9068(5) 0.4211(3) 1.1791(4) 0.0258(13) Uani 1 1 d . . . .
C10 C 0.5600(6) 0.4463(3) 1.2627(4) 0.0252(13) Uani 1 1 d . . . .
C10' C 1.0167(6) 0.3915(3) 1.1807(5) 0.0320(14) Uani 1 1 d . . . .
C11 C 0.6310(6) 0.3052(3) 0.8899(4) 0.0307(14) Uani 1 1 d . . . .
C11' C 0.6877(6) 0.3453(3) 0.8348(4) 0.0297(14) Uani 1 1 d . . . .
C12 C 0.5403(6) 0.3270(3) 0.9238(4) 0.0269(13) Uani 1 1 d . . . .
C12' C 0.7286(5) 0.4049(3) 0.8652(4) 0.0257(13) Uani 1 1 d . . . .
C13 C 0.4823(7) 0.2912(3) 0.9736(4) 0.0365(16) Uani 1 1 d . . . .
C13' C 0.7837(6) 0.4426(3) 0.8159(5) 0.0324(14) Uani 1 1 d . . . .
C14 C 0.5194(7) 0.2295(3) 0.9888(5) 0.0429(17) Uani 1 1 d . . . .
H14 H 0.4822 0.2034 1.0206 0.051 Uiso 1 1 calc R . . .
C14' C 0.7985(6) 0.4179(3) 0.7314(5) 0.0385(16) Uani 1 1 d . . . .
H14' H 0.8350 0.4416 0.6960 0.046 Uiso 1 1 calc R . . .
C15 C 0.6101(8) 0.2073(3) 0.9573(5) 0.0504(19) Uani 1 1 d . . . .
H15 H 0.6344 0.1666 0.9695 0.060 Uiso 1 1 calc R . . .
C15' C 0.7601(7) 0.3592(4) 0.6996(5) 0.0436(17) Uani 1 1 d . . . .
H15' H 0.7717 0.3438 0.6435 0.052 Uiso 1 1 calc R . . .
C16 C 0.6654(7) 0.2441(3) 0.9081(5) 0.0420(17) Uani 1 1 d . . . .
H16 H 0.7259 0.2280 0.8870 0.050 Uiso 1 1 calc R . . .
C16' C 0.7045(7) 0.3231(3) 0.7503(5) 0.0398(16) Uani 1 1 d . . . .
H16' H 0.6782 0.2837 0.7276 0.048 Uiso 1 1 calc R . . .
C17 C 0.3861(7) 0.3160(3) 1.0096(6) 0.0499(19) Uani 1 1 d . . . .
H17A H 0.4236 0.3451 1.0621 0.075 Uiso 1 1 calc GR . . .
H17B H 0.3507 0.2830 1.0344 0.075 Uiso 1 1 calc GR . . .
H17C H 0.3223 0.3359 0.9555 0.075 Uiso 1 1 calc GR . . .
C17' C 0.8251(6) 0.5059(3) 0.8529(6) 0.0400(17) Uani 1 1 d . . . .
H17D H 0.7539 0.5311 0.8437 0.060 Uiso 1 1 calc GR . . .
H17E H 0.8719 0.5229 0.8163 0.060 Uiso 1 1 calc GR . . .
H17F H 0.8759 0.5043 0.9225 0.060 Uiso 1 1 calc GR . . .
C18 C 0.2858(5) 0.5623(2) 0.5432(4) 0.0234(12) Uani 1 1 d . . . .
C18' C 0.1543(6) 0.5579(3) 0.5348(4) 0.0269(13) Uani 1 1 d . . . .
C19 C 0.3837(4) 0.5370(3) 0.6221(4) 0.0206(10) Uani 1 1 d . . . .
C19' C 0.0867(6) 0.5079(3) 0.4886(5) 0.0340(15) Uani 1 1 d . . . .
H19' H 0.1218 0.4791 0.4593 0.041 Uiso 1 1 calc R . . .
C20 C 0.5062(5) 0.5366(3) 0.6213(4) 0.0256(11) Uani 1 1 d . . . .
H20 H 0.5702 0.5194 0.6748 0.031 Uiso 1 1 calc R . . .
C20' C -0.0356(6) 0.4993(3) 0.4847(6) 0.0459(19) Uani 1 1 d . . . .
H20' H -0.0810 0.4655 0.4513 0.055 Uiso 1 1 calc R . . .
C21 C 0.5308(6) 0.5607(3) 0.5443(5) 0.0321(14) Uani 1 1 d . . . .
H21 H 0.6108 0.5586 0.5440 0.038 Uiso 1 1 calc R . . .
C21' C -0.0869(6) 0.5392(4) 0.5287(6) 0.0499(18) Uani 1 1 d . . . .
H21' H -0.1655 0.5313 0.5292 0.060 Uiso 1 1 calc R . . .
C22 C 0.4608(8) 0.6155(3) 0.3829(5) 0.0445(18) Uani 1 1 d . . . .
H22 H 0.5401 0.6136 0.3813 0.053 Uiso 1 1 calc R . . .
C22' C -0.0765(7) 0.6373(4) 0.6173(6) 0.053(2) Uani 1 1 d . . . .
H22' H -0.1559 0.6308 0.6170 0.064 Uiso 1 1 calc R . . .
C23 C 0.3672(8) 0.6436(3) 0.3071(6) 0.053(2) Uani 1 1 d . . . .
H23 H 0.3833 0.6603 0.2536 0.064 Uiso 1 1 calc R . . .
C23' C -0.0143(7) 0.6897(4) 0.6593(6) 0.052(2) Uani 1 1 d . . . .
H23' H -0.0521 0.7188 0.6860 0.062 Uiso 1 1 calc R . . .
C24 C 0.2489(8) 0.6474(3) 0.3094(5) 0.0483(19) Uani 1 1 d . . . .
H24 H 0.1876 0.6680 0.2584 0.058 Uiso 1 1 calc R . . .
C24' C 0.1065(7) 0.6996(3) 0.6622(6) 0.0430(18) Uani 1 1 d . . . .
H24' H 0.1489 0.7350 0.6915 0.052 Uiso 1 1 calc R . . .
C25 C 0.2202(7) 0.6218(3) 0.3841(5) 0.0400(17) Uani 1 1 d . . . .
H25 H 0.1398 0.6245 0.3835 0.048 Uiso 1 1 calc R . . .
C25' C 0.1625(6) 0.6575(3) 0.6222(5) 0.0315(14) Uani 1 1 d . . . .
H25' H 0.2427 0.6645 0.6248 0.038 Uiso 1 1 calc R . . .
C26 C 0.3144(6) 0.5906(2) 0.4641(4) 0.0267(13) Uani 1 1 d . . . .
C26' C 0.0997(5) 0.6035(3) 0.5769(5) 0.0290(14) Uani 1 1 d . . . .
C27 C 0.4363(6) 0.5889(3) 0.4644(5) 0.0307(14) Uani 1 1 d . . . .
C27' C -0.0231(6) 0.5937(3) 0.5749(6) 0.0404(16) Uani 1 1 d . . . .
C28 C 0.1729(5) 0.3887(3) 0.6762(4) 0.0246(12) Uani 1 1 d . . . .
C28' C 0.1639(5) 0.4167(3) 0.7671(5) 0.0250(13) Uani 1 1 d . . . .
C29 C 0.2738(5) 0.3971(2) 0.6474(4) 0.0244(12) Uani 1 1 d . . . .
C29' C 0.1963(5) 0.4779(3) 0.7927(4) 0.0222(12) Uani 1 1 d . . . .
C30 C 0.2808(6) 0.3724(3) 0.5607(5) 0.0296(14) Uani 1 1 d . . . .
C30' C 0.1836(5) 0.5068(3) 0.8738(5) 0.0270(13) Uani 1 1 d . . . .
C31 C 0.1801(6) 0.3375(3) 0.5014(5) 0.0385(16) Uani 1 1 d . . . .
H31 H 0.1811 0.3207 0.4423 0.046 Uiso 1 1 calc R . . .
C31' C 0.1383(5) 0.4723(3) 0.9335(5) 0.0321(14) Uani 1 1 d . . . .
H31' H 0.1298 0.4903 0.9893 0.039 Uiso 1 1 calc R . . .
C32 C 0.0800(6) 0.3272(3) 0.5279(5) 0.0396(16) Uani 1 1 d . . . .
H32 H 0.0143 0.3033 0.4876 0.048 Uiso 1 1 calc R . . .
C32' C 0.1048(6) 0.4108(3) 0.9113(5) 0.0356(15) Uani 1 1 d . . . .
H32' H 0.0747 0.3882 0.9523 0.043 Uiso 1 1 calc R . . .
C33 C 0.0764(6) 0.3525(3) 0.6146(5) 0.0366(16) Uani 1 1 d . . . .
H33 H 0.0082 0.3451 0.6323 0.044 Uiso 1 1 calc R . . .
C33' C 0.1165(5) 0.3840(3) 0.8291(5) 0.0293(14) Uani 1 1 d . . . .
H33' H 0.0926 0.3434 0.8142 0.035 Uiso 1 1 calc R . . .
C34 C 0.3925(6) 0.3824(3) 0.5331(5) 0.0383(16) Uani 1 1 d . . . .
H34A H 0.3967 0.4247 0.5164 0.057 Uiso 1 1 calc GR . . .
H34B H 0.3863 0.3572 0.4768 0.057 Uiso 1 1 calc GR . . .
H34C H 0.4661 0.3717 0.5886 0.057 Uiso 1 1 calc GR . . .
C34' C 0.2127(7) 0.5740(3) 0.8929(6) 0.0400(18) Uani 1 1 d . . . .
H34D H 0.2975 0.5813 0.9009 0.060 Uiso 1 1 calc GR . . .
H34E H 0.2000 0.5861 0.9526 0.060 Uiso 1 1 calc GR . . .
H34F H 0.1591 0.5975 0.8375 0.060 Uiso 1 1 calc GR . . .
Cl3 Cl 0.40001(18) 0.74539(9) 0.53417(18) 0.0602(6) Uani 1 1 d . . . .
Cl4 Cl 0.6601(2) 0.71968(10) 0.6039(2) 0.0673(6) Uani 1 1 d . . . .
Cl5 Cl 0.5605(3) 0.79191(11) 0.72359(18) 0.0825(8) Uani 1 1 d . . . .
C35 C 0.5335(6) 0.7311(3) 0.6391(6) 0.0422(17) Uani 1 1 d . . . .
H35 H 0.5202 0.6938 0.6716 0.051 Uiso 1 1 calc R . . .
Cl6 Cl 0.8477(10) 0.6786(4) 0.8722(5) 0.1208(19) Uani 0.742(5) 1 d . P A 1
Cl7 Cl 1.0174(4) 0.61974(19) 1.0452(3) 0.0639(11) Uani 0.742(5) 1 d . P A 1
Cl8 Cl 0.9670(4) 0.74632(16) 1.0537(4) 0.0703(11) Uani 0.742(5) 1 d . P A 1
C36 C 0.9039(10) 0.6742(5) 1.0007(8) 0.043(2) Uani 0.742(5) 1 d . P A 1
H36 H 0.8353 0.6638 1.0223 0.051 Uiso 0.742(5) 1 calc R P A 1
Cl9 Cl 0.833(3) 0.6734(14) 0.8466(16) 0.1208(19) Uani 0.258(5) 1 d . P A 2
Cl10 Cl 1.0291(15) 0.6291(7) 1.0086(10) 0.0639(11) Uani 0.258(5) 1 d . P A 2
Cl11 Cl 0.9092(12) 0.7402(5) 1.0282(12) 0.0703(11) Uani 0.258(5) 1 d . P A 2
C37 C 0.887(3) 0.6655(12) 0.975(2) 0.043(2) Uani 0.258(5) 1 d . P A 2
H37 H 0.8289 0.6417 0.9958 0.051 Uiso 0.258(5) 1 calc R P A 2
Cl12 Cl 0.1518(5) 0.1995(2) 0.7806(4) 0.0989(16) Uani 0.742(5) 1 d . P A 1
Cl13 Cl 0.2376(5) 0.10448(17) 0.6847(4) 0.0870(16) Uani 0.742(5) 1 d . P A 1
Cl14 Cl 0.3438(8) 0.2244(3) 0.7019(7) 0.0571(13) Uani 0.742(5) 1 d . P A 1
C38 C 0.2800(12) 0.1690(5) 0.7577(12) 0.054(2) Uani 0.742(5) 1 d . P A 1
H38 H 0.3434 0.1573 0.8218 0.065 Uiso 0.742(5) 1 calc R P A 1
Cl15 Cl 0.1074(13) 0.1790(7) 0.7148(12) 0.0989(16) Uani 0.258(5) 1 d . P A 2
Cl16 Cl 0.3118(14) 0.1014(5) 0.7304(11) 0.0870(16) Uani 0.258(5) 1 d . P A 2
Cl17 Cl 0.332(3) 0.2333(8) 0.719(2) 0.0571(13) Uani 0.258(5) 1 d . P A 2
C39 C 0.271(3) 0.1714(11) 0.764(3) 0.054(2) Uani 0.258(5) 1 d . P A 2
H39 H 0.3006 0.1738 0.8369 0.065 Uiso 0.258(5) 1 calc R P A 2

loop_
_atom_site_aniso_label
_atom_site_aniso_U_11
_atom_site_aniso_U_22
_atom_site_aniso_U_33
_atom_site_aniso_U_23
_atom_site_aniso_U_13
_atom_site_aniso_U_12
Pd1 0.02011(19) 0.01711(17) 0.01799(19) 0.0009(2) 0.00627(15) -0.00027(19)
Cl1 0.0471(10) 0.0188(7) 0.0268(8) 0.0029(6) 0.0098(7) 0.0005(6)
Cl2 0.0307(8) 0.0287(8) 0.0231(8) -0.0036(6) 0.0031(6) -0.0053(6)
P1 0.0209(8) 0.0189(7) 0.0176(8) 0.0018(6) 0.0065(6) 0.0010(6)
P2 0.0191(8) 0.0192(7) 0.0177(7) 0.0012(6) 0.0072(6) 0.0000(6)
O1 0.028(2) 0.0227(19) 0.020(2) 0.0020(16) 0.0058(17) -0.0021(16)
O2 0.022(2) 0.025(2) 0.018(2) -0.0007(16) 0.0094(16) 0.0026(16)
O3 0.020(2) 0.0202(18) 0.021(2) 0.0003(16) 0.0057(16) 0.0001(15)
O4 0.0197(19) 0.0196(18) 0.025(2) 0.0010(15) 0.0101(16) 0.0022(14)
C1 0.024(3) 0.016(3) 0.017(3) 0.000(2) 0.005(2) -0.002(2)
C1' 0.028(3) 0.025(3) 0.013(3) 0.001(2) 0.007(2) 0.002(2)
C2 0.022(3) 0.022(3) 0.019(3) 0.000(2) 0.008(2) -0.002(2)
C2' 0.033(3) 0.025(3) 0.023(3) 0.002(3) 0.006(3) 0.004(2)
C3 0.024(3) 0.034(3) 0.025(3) 0.011(3) 0.011(2) 0.009(2)
C3' 0.041(4) 0.029(3) 0.044(4) -0.004(3) 0.011(3) 0.009(3)
C4 0.033(3) 0.033(3) 0.032(3) 0.007(3) 0.020(3) 0.007(3)
C4' 0.038(4) 0.044(4) 0.048(4) -0.006(3) 0.016(3) 0.017(3)
C5 0.033(3) 0.037(3) 0.028(3) -0.009(3) 0.018(3) -0.006(3)
C5' 0.028(3) 0.054(4) 0.056(5) -0.007(4) 0.019(3) 0.004(3)
C6 0.038(4) 0.048(4) 0.019(3) -0.007(3) 0.013(3) -0.012(3)
C6' 0.028(4) 0.056(4) 0.062(5) -0.008(4) 0.016(3) -0.008(3)
C7 0.034(3) 0.041(3) 0.016(3) 0.004(3) 0.007(2) -0.009(3)
C7' 0.033(3) 0.041(4) 0.045(4) -0.008(3) 0.011(3) -0.008(3)
C8 0.023(3) 0.031(3) 0.022(3) 0.004(2) 0.006(2) -0.004(2)
C8' 0.023(3) 0.034(3) 0.026(3) -0.006(3) 0.009(2) -0.001(2)
C9 0.024(3) 0.026(3) 0.019(3) -0.003(2) 0.006(2) -0.005(2)
C9' 0.025(3) 0.032(3) 0.019(3) 0.001(2) 0.006(2) 0.003(2)
C10 0.030(3) 0.024(3) 0.025(3) -0.002(2) 0.014(2) -0.003(2)
C10' 0.030(3) 0.037(3) 0.031(3) 0.000(3) 0.012(3) 0.008(2)
C11 0.040(4) 0.027(3) 0.018(3) 0.000(2) 0.002(3) 0.003(2)
C11' 0.035(3) 0.030(3) 0.020(3) 0.001(2) 0.005(3) 0.011(2)
C12 0.039(3) 0.016(3) 0.018(3) 0.006(2) 0.002(2) 0.000(2)
C12' 0.025(3) 0.029(3) 0.022(3) 0.003(2) 0.007(2) 0.012(2)
C13 0.048(4) 0.031(3) 0.021(3) 0.004(3) 0.001(3) -0.013(3)
C13' 0.025(3) 0.042(3) 0.031(3) 0.009(3) 0.011(3) 0.011(3)
C14 0.065(5) 0.026(3) 0.024(3) 0.009(3) 0.000(3) -0.013(3)
C14' 0.036(4) 0.056(4) 0.029(3) 0.013(3) 0.019(3) 0.010(3)
C15 0.081(5) 0.025(3) 0.032(4) 0.008(3) 0.006(4) 0.000(3)
C15' 0.041(4) 0.062(4) 0.027(3) -0.001(3) 0.012(3) 0.013(3)
C16 0.064(5) 0.022(3) 0.030(4) 0.002(3) 0.006(3) 0.010(3)
C16' 0.051(4) 0.041(4) 0.026(3) -0.004(3) 0.014(3) 0.015(3)
C17 0.051(5) 0.048(4) 0.048(5) 0.014(4) 0.015(4) -0.010(3)
C17' 0.030(4) 0.043(3) 0.054(4) 0.009(3) 0.024(3) 0.002(3)
C18 0.028(3) 0.018(3) 0.020(3) -0.001(2) 0.003(2) -0.004(2)
C18' 0.026(3) 0.027(3) 0.022(3) 0.005(2) 0.001(2) -0.001(2)
C19 0.024(2) 0.018(2) 0.021(2) -0.001(3) 0.0086(19) 0.000(3)
C19' 0.030(3) 0.027(3) 0.035(4) 0.000(3) 0.000(3) 0.000(2)
C20 0.025(3) 0.027(3) 0.025(3) 0.005(3) 0.009(2) 0.004(3)
C20' 0.028(3) 0.036(4) 0.060(5) -0.002(3) 0.000(3) -0.007(3)
C21 0.039(4) 0.028(3) 0.036(3) 0.003(3) 0.022(3) 0.001(3)
C21' 0.020(3) 0.053(4) 0.069(5) -0.003(4) 0.007(3) -0.005(3)
C22 0.066(5) 0.038(4) 0.039(4) 0.005(3) 0.031(3) -0.004(3)
C22' 0.028(4) 0.054(4) 0.074(5) -0.006(4) 0.015(4) 0.010(3)
C23 0.084(5) 0.045(4) 0.032(4) 0.009(3) 0.024(4) -0.008(4)
C23' 0.039(4) 0.052(4) 0.067(5) -0.008(4) 0.023(4) 0.017(3)
C24 0.069(5) 0.036(4) 0.029(4) 0.009(3) 0.005(3) -0.007(3)
C24' 0.041(4) 0.036(4) 0.048(4) -0.008(3) 0.013(3) 0.008(3)
C25 0.049(4) 0.030(3) 0.030(3) 0.006(3) 0.001(3) -0.008(3)
C25' 0.028(3) 0.027(3) 0.035(4) 0.005(3) 0.007(3) 0.007(2)
C26 0.043(3) 0.016(3) 0.020(3) -0.003(2) 0.011(2) -0.004(2)
C26' 0.021(3) 0.030(3) 0.028(3) 0.004(3) -0.001(2) 0.005(2)
C27 0.045(4) 0.021(3) 0.029(3) 0.001(2) 0.017(3) -0.005(2)
C27' 0.027(3) 0.037(3) 0.053(4) 0.006(3) 0.009(3) 0.006(3)
C28 0.024(3) 0.021(3) 0.027(3) 0.002(2) 0.007(2) -0.001(2)
C28' 0.019(3) 0.028(3) 0.029(3) 0.002(2) 0.010(2) 0.001(2)
C29 0.023(3) 0.018(3) 0.027(3) -0.001(2) 0.005(2) 0.003(2)
C29' 0.017(3) 0.028(3) 0.025(3) 0.003(2) 0.011(2) 0.005(2)
C30 0.032(3) 0.026(3) 0.030(3) -0.002(3) 0.010(3) 0.004(2)
C30' 0.017(3) 0.038(3) 0.027(3) -0.002(3) 0.009(2) 0.002(2)
C31 0.038(4) 0.039(4) 0.033(4) -0.014(3) 0.007(3) -0.002(3)
C31' 0.024(3) 0.046(4) 0.030(3) -0.005(3) 0.015(3) 0.000(3)
C32 0.029(3) 0.039(4) 0.042(4) -0.020(3) 0.003(3) -0.006(3)
C32' 0.030(4) 0.046(4) 0.033(3) 0.010(3) 0.015(3) 0.004(3)
C33 0.028(3) 0.031(3) 0.047(4) -0.007(3) 0.011(3) -0.003(3)
C33' 0.022(3) 0.031(3) 0.035(3) 0.003(3) 0.011(3) -0.002(2)
C34 0.042(4) 0.041(4) 0.037(4) -0.012(3) 0.021(3) -0.002(3)
C34' 0.043(4) 0.040(4) 0.045(4) -0.016(3) 0.027(4) -0.003(3)
Cl3 0.0430(11) 0.0402(10) 0.0860(16) -0.0088(10) 0.0103(11) 0.0026(8)
Cl4 0.0468(12) 0.0543(12) 0.1110(19) 0.0065(13) 0.0412(12) 0.0053(9)
Cl5 0.114(2) 0.0656(15) 0.0528(14) -0.0087(12) 0.0127(13) 0.0253(14)
C35 0.044(4) 0.032(3) 0.059(5) 0.009(3) 0.029(3) 0.004(3)
Cl6 0.142(4) 0.101(3) 0.056(4) 0.037(3) -0.039(3) -0.081(3)
Cl7 0.0718(19) 0.0575(19) 0.055(3) -0.0029(19) 0.014(2) 0.0239(15)
Cl8 0.073(3) 0.0413(14) 0.111(3) -0.0139(17) 0.051(3) -0.0145(19)
C36 0.033(5) 0.036(4) 0.056(6) 0.007(4) 0.013(4) 0.003(3)
Cl9 0.142(4) 0.101(3) 0.056(4) 0.037(3) -0.039(3) -0.081(3)
Cl10 0.0718(19) 0.0575(19) 0.055(3) -0.0029(19) 0.014(2) 0.0239(15)
Cl11 0.073(3) 0.0413(14) 0.111(3) -0.0139(17) 0.051(3) -0.0145(19)
C37 0.033(5) 0.036(4) 0.056(6) 0.007(4) 0.013(4) 0.003(3)
Cl12 0.121(3) 0.101(3) 0.115(4) 0.026(3) 0.091(3) 0.038(3)
Cl13 0.138(4) 0.0623(16) 0.090(4) -0.033(2) 0.077(3) -0.053(3)
Cl14 0.068(2) 0.043(2) 0.065(4) -0.0025(19) 0.0308(16) -0.0081(19)
C38 0.072(5) 0.052(4) 0.045(5) -0.004(4) 0.030(4) -0.006(4)
Cl15 0.121(3) 0.101(3) 0.115(4) 0.026(3) 0.091(3) 0.038(3)
Cl16 0.138(4) 0.0623(16) 0.090(4) -0.033(2) 0.077(3) -0.053(3)
Cl17 0.068(2) 0.043(2) 0.065(4) -0.0025(19) 0.0308(16) -0.0081(19)
C39 0.072(5) 0.052(4) 0.045(5) -0.004(4) 0.030(4) -0.006(4)

loop_
_atom_type_symbol
_atom_type_description
_atom_type_scat_dispersion_real
_atom_type_scat_dispersion_imag
_atom_type_scat_source
C C 0.0033 0.0016 'International Tables Vol C Tables 4.2.6.8 and 6.1.1.4'
H H 0.0000 0.0000 'International Tables Vol C Tables 4.2.6.8 and 6.1.1.4'
O O 0.0106 0.0060 'International Tables Vol C Tables 4.2.6.8 and 6.1.1.4'
P P 0.1023 0.0942 'International Tables Vol C Tables 4.2.6.8 and 6.1.1.4'
Cl Cl 0.1484 0.1585 'International Tables Vol C Tables 4.2.6.8 and 6.1.1.4'
Pd Pd -0.9988 1.0072 'International Tables Vol C Tables 4.2.6.8 and 6.1.1.4'

loop_
_exptl_crystal_face_index_h
_exptl_crystal_face_index_k
_exptl_crystal_face_index_l
_exptl_crystal_face_perp_dist
_exptl_oxdiff_crystal_face_indexfrac_h
_exptl_oxdiff_crystal_face_indexfrac_k
_exptl_oxdiff_crystal_face_indexfrac_l
_exptl_oxdiff_crystal_face_x
_exptl_oxdiff_crystal_face_y
_exptl_oxdiff_crystal_face_z
0 0 -1 0.0743 -0.0004 -0.0005 -0.9998 0.0500 0.0083 -0.0150
0 0 1 0.0363 0.0004 0.0005 0.9998 -0.0500 -0.0083 0.0150
0 -1 0 0.1233 0.0003 -1.0002 0.0000 0.0080 0.0074 0.0307
0 1 0 0.1473 -0.0003 1.0002 -0.0000 -0.0080 -0.0074 -0.0307
1 0 -1 0.1000 0.9994 -0.0003 -0.9996 0.0143 0.0634 -0.0189
-1 0 1 0.0690 -0.9994 0.0003 0.9996 -0.0143 -0.0634 0.0189
-1 2 1 0.1129 -1.0000 2.0007 0.9996 -0.0303 -0.0781 -0.0425
1 0 0 0.0979 0.9998 0.0002 0.0001 -0.0357 0.0551 -0.0039
-1 0 0 0.0446 -0.9998 -0.0002 -0.0001 0.0357 -0.0551 0.0039

loop_
_geom_angle_atom_site_label_1
_geom_angle_atom_site_label_2
_geom_angle_atom_site_label_3
_geom_angle
Cl1 Pd1 Cl2 90.94(5)
P1 Pd1 Cl1 175.23(6)
P1 Pd1 Cl2 84.30(5)
P1 Pd1 P2 99.79(5)
P2 Pd1 Cl1 84.98(5)
P2 Pd1 Cl2 175.60(6)
O1 P1 Pd1 114.63(15)
O1 P1 O2 104.6(2)
O1 P1 C2 104.2(2)
O2 P1 Pd1 112.18(16)
O2 P1 C2 105.9(2)
C2 P1 Pd1 114.40(19)
O3 P2 Pd1 115.34(15)
O3 P2 O4 104.2(2)
O3 P2 C19 105.3(3)
O4 P2 Pd1 112.34(15)
O4 P2 C19 105.7(2)
C19 P2 Pd1 113.01(18)
C12 O1 P1 121.3(3)
C12' O2 P1 117.6(3)
C29 O3 P2 122.1(3)
C29' O4 P2 118.2(3)
C2 C1 C1' 124.1(5)
C2 C1 C9 117.9(5)
C9 C1 C1' 117.9(5)
C2' C1' C1 121.5(5)
C2' C1' C9' 118.8(6)
C9' C1' C1 119.7(5)
C1 C2 P1 127.4(5)
C1 C2 C3 121.0(5)
C3 C2 P1 111.4(4)
C1' C2' H2' 119.2
C1' C2' C3' 121.5(6)
C3' C2' H2' 119.2
C2 C3 H3 119.2
C4 C3 C2 121.5(5)
C4 C3 H3 119.2
C2' C3' H3' 119.8
C4' C3' C2' 120.4(6)
C4' C3' H3' 119.8
C3 C4 H4 120.2
C3 C4 C10 119.7(6)
C10 C4 H4 120.2
C3' C4' H4' 119.6
C3' C4' C10' 120.7(6)
C10' C4' H4' 119.6
C6 C5 H5 119.8
C6 C5 C10 120.4(6)
C10 C5 H5 119.8
C6' C5' H5' 119.6
C6' C5' C10' 120.9(7)
C10' C5' H5' 119.6
C5 C6 H6 120.1
C5 C6 C7 119.9(6)
C7 C6 H6 120.0
C5' C6' H6' 119.8
C5' C6' C7' 120.4(7)
C7' C6' H6' 119.8
C6 C7 H7 119.0
C8 C7 C6 121.9(6)
C8 C7 H7 119.0
C6' C7' H7' 119.8
C8' C7' C6' 120.4(6)
C8' C7' H7' 119.8
C7 C8 H8 119.9
C7 C8 C9 120.2(6)
C9 C8 H8 119.9
C7' C8' H8' 119.5
C7' C8' C9' 121.1(6)
C9' C8' H8' 119.5
C1 C9 C8 121.6(6)
C1 C9 C10 120.9(5)
C10 C9 C8 117.5(6)
C8' C9' C1' 122.2(6)
C8' C9' C10' 118.8(6)
C10' C9' C1' 119.0(6)
C4 C10 C9 118.9(6)
C5 C10 C4 121.1(6)
C5 C10 C9 120.0(5)
C4' C10' C5' 122.0(6)
C4' C10' C9' 119.6(6)
C9' C10' C5' 118.4(6)
C12 C11 C11' 121.6(5)
C16 C11 C11' 120.9(7)
C16 C11 C12 117.6(6)
C12' C11' C11 123.0(6)
C16' C11' C11 119.7(6)
C16' C11' C12' 117.3(7)
C11 C12 O1 118.8(5)
C13 C12 O1 117.1(6)
C13 C12 C11 123.9(6)
C11' C12' O2 117.2(6)
C13' C12' O2 118.7(5)
C13' C12' C11' 123.9(6)
C12 C13 C14 116.2(7)
C12 C13 C17 122.7(6)
C14 C13 C17 121.2(7)
C12' C13' C14' 116.4(6)
C12' C13' C17' 120.9(6)
C14' C13' C17' 122.8(6)
C13 C14 H14 119.6
C15 C14 C13 120.8(7)
C15 C14 H14 119.6
C13' C14' H14' 119.3
C15' C14' C13' 121.3(7)
C15' C14' H14' 119.3
C14 C15 H15 119.3
C16 C15 C14 121.4(7)
C16 C15 H15 119.3
C14' C15' H15' 119.7
C14' C15' C16' 120.7(7)
C16' C15' H15' 119.7
C11 C16 H16 119.9
C15 C16 C11 120.1(8)
C15 C16 H16 119.9
C11' C16' H16' 119.8
C15' C16' C11' 120.4(7)
C15' C16' H16' 119.8
C13 C17 H17A 109.5
C13 C17 H17B 109.5
C13 C17 H17C 109.5
H17A C17 H17B 109.5
H17A C17 H17C 109.5
H17B C17 H17C 109.5
C13' C17' H17D 109.5
C13' C17' H17E 109.5
C13' C17' H17F 109.5
H17D C17' H17E 109.5
H17D C17' H17F 109.5
H17E C17' H17F 109.5
C19 C18 C18' 123.0(5)
C19 C18 C26 117.5(6)
C26 C18 C18' 119.4(5)
C19' C18' C18 118.7(6)
C19' C18' C26' 120.0(6)
C26' C18' C18 121.4(5)
C18 C19 P2 127.2(4)
C18 C19 C20 120.9(5)
C20 C19 P2 111.9(4)
C18' C19' H19' 119.5
C18' C19' C20' 120.9(7)
C20' C19' H19' 119.5
C19 C20 H20 119.5
C21 C20 C19 121.0(5)
C21 C20 H20 119.5
C19' C20' H20' 119.7
C21' C20' C19' 120.6(6)
C21' C20' H20' 119.7
C20 C21 H21 119.7
C20 C21 C27 120.5(6)
C27 C21 H21 119.7
C20' C21' H21' 119.4
C20' C21' C27' 121.2(7)
C27' C21' H21' 119.4
C23 C22 H22 120.0
C23 C22 C27 120.0(8)
C27 C22 H22 120.0
C23' C22' H22' 119.4
C23' C22' C27' 121.2(7)
C27' C22' H22' 119.4
C22 C23 H23 119.7
C22 C23 C24 120.5(7)
C24 C23 H23 119.7
C22' C23' H23' 120.0
C22' C23' C24' 120.0(7)
C24' C23' H23' 120.0
C23 C24 H24 119.1
C25 C24 C23 121.8(7)
C25 C24 H24 119.1
C23' C24' H24' 119.8
C25' C24' C23' 120.5(7)
C25' C24' H24' 119.8
C24 C25 H25 120.1
C24 C25 C26 119.7(7)
C26 C25 H25 120.1
C24' C25' H25' 119.6
C24' C25' C26' 120.7(7)
C26' C25' H25' 119.6
C25 C26 C18 120.8(6)
C27 C26 C18 120.5(5)
C27 C26 C25 118.8(6)
C18' C26' C27' 118.7(6)
C25' C26' C18' 122.9(6)
C25' C26' C27' 118.3(6)
C21 C27 C22 121.4(7)
C21 C27 C26 119.5(6)
C26 C27 C22 119.1(6)
C22' C27' C21' 122.4(7)
C22' C27' C26' 119.2(6)
C26' C27' C21' 118.4(6)
C29 C28 C28' 123.3(5)
C29 C28 C33 116.9(6)
C33 C28 C28' 119.8(6)
C29' C28' C28 121.8(6)
C29' C28' C33' 116.6(6)
C33' C28' C28 121.6(5)
C28 C29 O3 118.6(5)
C28 C29 C30 123.4(5)
C30 C29 O3 117.9(6)
C28' C29' O4 118.1(5)
C30' C29' O4 118.1(5)
C30' C29' C28' 123.8(6)
C29 C30 C31 116.9(6)
C29 C30 C34 121.3(5)
C31 C30 C34 121.8(6)
C29' C30' C31' 117.5(6)
C29' C30' C34' 120.8(6)
C31' C30' C34' 121.7(6)
C30 C31 H31 119.2
C32 C31 C30 121.6(7)
C32 C31 H31 119.2
C30' C31' H31' 119.5
C30' C31' C32' 121.0(6)
C32' C31' H31' 119.5
C31 C32 H32 120.1
C31 C32 C33 119.8(6)
C33 C32 H32 120.1
C31' C32' H32' 120.0
C33' C32' C31' 119.9(6)
C33' C32' H32' 120.0
C28 C33 H33 119.3
C32 C33 C28 121.4(7)
C32 C33 H33 119.3
C28' C33' H33' 119.4
C32' C33' C28' 121.3(6)
C32' C33' H33' 119.4
C30 C34 H34A 109.5
C30 C34 H34B 109.5
C30 C34 H34C 109.5
H34A C34 H34B 109.5
H34A C34 H34C 109.5
H34B C34 H34C 109.5
C30' C34' H34D 109.5
C30' C34' H34E 109.5
C30' C34' H34F 109.5
H34D C34' H34E 109.5
H34D C34' H34F 109.5
H34E C34' H34F 109.5
Cl3 C35 H35 108.5
Cl4 C35 Cl3 110.4(4)
Cl4 C35 Cl5 110.9(4)
Cl4 C35 H35 108.5
Cl5 C35 Cl3 110.0(4)
Cl5 C35 H35 108.5
Cl6 C36 Cl8 110.1(6)
Cl6 C36 H36 108.8
Cl7 C36 Cl6 112.1(7)
Cl7 C36 Cl8 108.2(5)
Cl7 C36 H36 108.8
Cl8 C36 H36 108.8
Cl9 C37 Cl10 106.1(17)
Cl9 C37 Cl11 108.0(16)
Cl9 C37 H37 111.2
Cl10 C37 Cl11 109.1(16)
Cl10 C37 H37 111.2
Cl11 C37 H37 111.2
Cl12 C38 H38 108.2
Cl13 C38 Cl12 110.6(7)
Cl13 C38 Cl14 111.0(8)
Cl13 C38 H38 108.2
Cl14 C38 Cl12 110.4(7)
Cl14 C38 H38 108.2
Cl15 C39 H39 109.0
Cl16 C39 Cl15 109.6(17)
Cl16 C39 Cl17 113.0(18)
Cl16 C39 H39 109.0
Cl17 C39 Cl15 107.4(18)
Cl17 C39 H39 109.0

loop_
_geom_bond_atom_site_label_1
_geom_bond_atom_site_label_2
_geom_bond_distance
Pd1 Cl1 2.3372(15)
Pd1 Cl2 2.3485(15)
Pd1 P1 2.2246(14)
Pd1 P2 2.2331(15)
P1 O1 1.596(4)
P1 O2 1.597(4)
P1 C2 1.811(6)
P2 O3 1.594(4)
P2 O4 1.598(4)
P2 C19 1.807(6)
O1 C12 1.421(7)
O2 C12' 1.416(7)
O3 C29 1.415(7)
O4 C29' 1.410(7)
C1 C1' 1.495(8)
C1 C2 1.384(8)
C1 C9 1.424(8)
C1' C2' 1.371(8)
C1' C9' 1.440(8)
C2 C3 1.417(8)
C2' H2' 0.9300
C2' C3' 1.401(9)
C3 H3 0.9300
C3 C4 1.360(8)
C3' H3' 0.9300
C3' C4' 1.365(10)
C4 H4 0.9300
C4 C10 1.418(8)
C4' H4' 0.9300
C4' C10' 1.399(9)
C5 H5 0.9300
C5 C6 1.371(9)
C5 C10 1.409(8)
C5' H5' 0.9300
C5' C6' 1.349(10)
C5' C10' 1.425(9)
C6 H6 0.9300
C6 C7 1.391(9)
C6' H6' 0.9300
C6' C7' 1.397(10)
C7 H7 0.9300
C7 C8 1.358(8)
C7' H7' 0.9300
C7' C8' 1.366(8)
C8 H8 0.9300
C8 C9 1.434(8)
C8' H8' 0.9300
C8' C9' 1.398(8)
C9 C10 1.425(8)
C9' C10' 1.420(9)
C11 C11' 1.486(9)
C11 C12 1.395(9)
C11 C16 1.389(9)
C11' C12' 1.399(8)
C11' C16' 1.388(9)
C12 C13 1.390(9)
C12' C13' 1.385(9)
C13 C14 1.406(9)
C13 C17 1.493(11)
C13' C14' 1.398(9)
C13' C17' 1.494(10)
C14 H14 0.9300
C14 C15 1.377(11)
C14' H14' 0.9300
C14' C15' 1.377(10)
C15 H15 0.9300
C15 C16 1.374(11)
C15' H15' 0.9300
C15' C16' 1.385(10)
C16 H16 0.9300
C16' H16' 0.9300
C17 H17A 0.9600
C17 H17B 0.9600
C17 H17C 0.9600
C17' H17D 0.9600
C17' H17E 0.9600
C17' H17F 0.9600
C18 C18' 1.487(9)
C18 C19 1.393(8)
C18 C26 1.438(8)
C18' C19' 1.366(8)
C18' C26' 1.428(9)
C19 C20 1.424(7)
C19' H19' 0.9300
C19' C20' 1.411(10)
C20 H20 0.9300
C20 C21 1.349(8)
C20' H20' 0.9300
C20' C21' 1.337(11)
C21 H21 0.9300
C21 C27 1.408(9)
C21' H21' 0.9300
C21' C27' 1.430(10)
C22 H22 0.9300
C22 C23 1.371(10)
C22 C27 1.427(9)
C22' H22' 0.9300
C22' C23' 1.369(10)
C22' C27' 1.393(10)
C23 H23 0.9300
C23 C24 1.387(12)
C23' H23' 0.9300
C23' C24' 1.402(11)
C24 H24 0.9300
C24 C25 1.357(10)
C24' H24' 0.9300
C24' C25' 1.368(9)
C25 H25 0.9300
C25 C26 1.436(9)
C25' H25' 0.9300
C25' C26' 1.413(9)
C26 C27 1.412(9)
C26' C27' 1.429(9)
C28 C28' 1.482(9)
C28 C29 1.389(9)
C28 C33 1.391(8)
C28' C29' 1.400(8)
C28' C33' 1.402(9)
C29 C30 1.390(9)
C29' C30' 1.381(8)
C30 C31 1.393(9)
C30 C34 1.503(9)
C30' C31' 1.383(9)
C30' C34' 1.509(9)
C31 H31 0.9300
C31 C32 1.367(10)
C31' H31' 0.9300
C31' C32' 1.401(9)
C32 H32 0.9300
C32 C33 1.379(10)
C32' H32' 0.9300
C32' C33' 1.372(9)
C33 H33 0.9300
C33' H33' 0.9300
C34 H34A 0.9600
C34 H34B 0.9600
C34 H34C 0.9600
C34' H34D 0.9600
C34' H34E 0.9600
C34' H34F 0.9600
Cl3 C35 1.750(7)
Cl4 C35 1.737(7)
Cl5 C35 1.749(8)
C35 H35 0.9800
Cl6 C36 1.725(10)
Cl7 C36 1.714(9)
Cl8 C36 1.785(10)
C36 H36 0.9800
Cl9 C37 1.73(2)
Cl10 C37 1.73(2)
Cl11 C37 1.78(2)
C37 H37 0.9800
Cl12 C38 1.767(12)
Cl13 C38 1.716(12)
Cl14 C38 1.758(11)
C38 H38 0.9800
Cl15 C39 1.77(3)
Cl16 C39 1.72(2)
Cl17 C39 1.76(2)
C39 H39 0.9800

loop_
_geom_torsion_atom_site_label_1
_geom_torsion_atom_site_label_2
_geom_torsion_atom_site_label_3
_geom_torsion_atom_site_label_4
_geom_torsion
Pd1 P1 O1 C12 162.8(4)
Pd1 P1 O2 C12' -73.8(4)
Pd1 P1 C2 C1 -142.5(4)
Pd1 P1 C2 C3 42.2(5)
Pd1 P2 O3 C29 159.0(4)
Pd1 P2 O4 C29' -71.3(4)
Pd1 P2 C19 C18 -132.1(5)
Pd1 P2 C19 C20 49.0(5)
P1 O1 C12 C11 -70.3(6)
P1 O1 C12 C13 113.9(5)
P1 O2 C12' C11' -75.8(6)
P1 O2 C12' C13' 107.5(5)
P1 C2 C3 C4 176.2(5)
P2 O3 C29 C28 -70.3(6)
P2 O3 C29 C30 114.0(5)
P2 O4 C29' C28' -74.4(6)
P2 O4 C29' C30' 108.4(5)
P2 C19 C20 C21 178.9(5)
O1 P1 O2 C12' 51.1(4)
O1 P1 C2 C1 91.6(5)
O1 P1 C2 C3 -83.7(4)
O1 C12 C13 C14 175.2(5)
O1 C12 C13 C17 -4.9(9)
O2 P1 O1 C12 39.5(5)
O2 P1 C2 C1 -18.5(6)
O2 P1 C2 C3 166.3(4)
O2 C12' C13' C14' 176.1(5)
O2 C12' C13' C17' -3.5(8)
O3 P2 O4 C29' 54.3(4)
O3 P2 C19 C18 101.1(6)
O3 P2 C19 C20 -77.7(5)
O3 C29 C30 C31 175.3(5)
O3 C29 C30 C34 -4.0(8)
O4 P2 O3 C29 35.4(5)
O4 P2 C19 C18 -8.8(6)
O4 P2 C19 C20 172.3(4)
O4 C29' C30' C31' 178.2(5)
O4 C29' C30' C34' 1.0(8)
C1 C1' C2' C3' -177.9(6)
C1 C1' C9' C8' -3.4(9)
C1 C1' C9' C10' 176.6(5)
C1 C2 C3 C4 0.5(9)
C1 C9 C10 C4 1.8(9)
C1 C9 C10 C5 -177.9(5)
C1' C1 C2 P1 8.2(8)
C1' C1 C2 C3 -176.9(5)
C1' C1 C9 C8 -3.9(8)
C1' C1 C9 C10 175.9(5)
C1' C2' C3' C4' 2.2(10)
C1' C9' C10' C4' 0.7(9)
C1' C9' C10' C5' -178.4(6)
C2 P1 O1 C12 -71.4(5)
C2 P1 O2 C12' 160.8(4)
C2 C1 C1' C2' -94.3(7)
C2 C1 C1' C9' 89.5(7)
C2 C1 C9 C8 178.2(5)
C2 C1 C9 C10 -2.0(8)
C2 C3 C4 C10 -0.7(9)
C2' C1' C9' C8' -179.6(6)
C2' C1' C9' C10' 0.3(8)
C2' C3' C4' C10' -1.1(11)
C3 C4 C10 C5 179.3(6)
C3 C4 C10 C9 -0.5(9)
C3' C4' C10' C5' 178.8(7)
C3' C4' C10' C9' -0.2(11)
C5 C6 C7 C8 0.7(10)
C5' C6' C7' C8' -0.8(12)
C6 C5 C10 C4 179.1(6)
C6 C5 C10 C9 -1.1(9)
C6 C7 C8 C9 0.2(9)
C6' C5' C10' C4' 179.4(8)
C6' C5' C10' C9' -1.6(11)
C6' C7' C8' C9' 0.7(10)
C7 C8 C9 C1 178.4(6)
C7 C8 C9 C10 -1.5(8)
C7' C8' C9' C1' 178.8(6)
C7' C8' C9' C10' -1.1(9)
C8 C9 C10 C4 -178.3(5)
C8 C9 C10 C5 1.9(8)
C8' C9' C10' C4' -179.4(6)
C8' C9' C10' C5' 1.5(9)
C9 C1 C1' C2' 88.0(7)
C9 C1 C1' C9' -88.2(7)
C9 C1 C2 P1 -174.1(4)
C9 C1 C2 C3 0.8(8)
C9' C1' C2' C3' -1.7(9)
C10 C5 C6 C7 -0.2(10)
C10' C5' C6' C7' 1.2(12)
C11 C11' C12' O2 2.2(8)
C11 C11' C12' C13' 178.8(6)
C11 C11' C16' C15' -178.3(6)
C11 C12 C13 C14 -0.3(9)
C11 C12 C13 C17 179.5(6)
C11' C11 C12 O1 3.0(9)
C11' C11 C12 C13 178.4(6)
C11' C11 C16 C15 -178.6(6)
C11' C12' C13' C14' -0.4(9)
C11' C12' C13' C17' -180.0(6)
C12 C11 C11' C12' 45.6(9)
C12 C11 C11' C16' -136.0(6)
C12 C11 C16 C15 0.4(10)
C12 C13 C14 C15 1.3(9)
C12' C11' C16' C15' 0.3(9)
C12' C13' C14' C15' -0.1(9)
C13 C14 C15 C16 -1.5(11)
C13' C14' C15' C16' 0.6(10)
C14 C15 C16 C11 0.6(11)
C14' C15' C16' C11' -0.7(10)
C16 C11 C11' C12' -135.5(6)
C16 C11 C11' C16' 43.0(9)
C16 C11 C12 O1 -176.0(5)
C16 C11 C12 C13 -0.5(9)
C16' C11' C12' O2 -176.3(5)
C16' C11' C12' C13' 0.3(9)
C17 C13 C14 C15 -178.6(7)
C17' C13' C14' C15' 179.6(6)
C18 C18' C19' C20' 175.6(6)
C18 C18' C26' C25' 4.8(9)
C18 C18' C26' C27' -174.0(5)
C18 C19 C20 C21 -0.1(10)
C18 C26 C27 C21 -1.7(9)
C18 C26 C27 C22 177.7(6)
C18' C18 C19 P2 -5.7(9)
C18' C18 C19 C20 173.1(6)
C18' C18 C26 C25 8.5(8)
C18' C18 C26 C27 -172.4(5)
C18' C19' C20' C21' -1.8(11)
C18' C26' C27' C21' -1.4(9)
C18' C26' C27' C22' 178.8(6)
C19 P2 O3 C29 -75.7(5)
C19 P2 O4 C29' 165.0(4)
C19 C18 C18' C19' -87.6(7)
C19 C18 C18' C26' 90.3(7)
C19 C18 C26 C25 -175.3(6)
C19 C18 C26 C27 3.9(8)
C19 C20 C21 C27 2.4(10)
C19' C18' C26' C25' -177.4(6)
C19' C18' C26' C27' 3.8(9)
C19' C20' C21' C27' 4.3(12)
C20 C21 C27 C22 179.1(6)
C20 C21 C27 C26 -1.5(9)
C20' C21' C27' C22' 177.1(8)
C20' C21' C27' C26' -2.6(11)
C22 C23 C24 C25 -2.3(12)
C22' C23' C24' C25' 0.8(12)
C23 C22 C27 C21 -178.8(7)
C23 C22 C27 C26 1.8(10)
C23 C24 C25 C26 0.9(10)
C23' C22' C27' C21' -178.7(7)
C23' C22' C27' C26' 1.0(12)
C23' C24' C25' C26' 0.3(11)
C24 C25 C26 C18 -179.0(6)
C24 C25 C26 C27 1.9(9)
C24' C25' C26' C18' -179.4(6)
C24' C25' C26' C27' -0.6(9)
C25 C26 C27 C21 177.5(5)
C25 C26 C27 C22 -3.2(9)
C25' C26' C27' C21' 179.7(6)
C25' C26' C27' C22' 0.0(10)
C26 C18 C18' C19' 88.4(7)
C26 C18 C18' C26' -93.7(7)
C26 C18 C19 P2 178.2(4)
C26 C18 C19 C20 -3.0(9)
C26' C18' C19' C20' -2.3(9)
C27 C22 C23 C24 0.9(11)
C27' C22' C23' C24' -1.4(12)
C28 C28' C29' O4 -0.4(8)
C28 C28' C29' C30' 176.6(5)
C28 C28' C33' C32' -177.9(5)
C28 C29 C30 C31 -0.1(9)
C28 C29 C30 C34 -179.5(6)
C28' C28 C29 O3 6.5(8)
C28' C28 C29 C30 -178.1(5)
C28' C28 C33 C32 178.0(6)
C28' C29' C30' C31' 1.2(9)
C28' C29' C30' C34' -176.0(6)
C29 C28 C28' C29' 44.1(8)
C29 C28 C28' C33' -139.2(6)
C29 C28 C33 C32 -1.3(9)
C29 C30 C31 C32 -0.9(10)
C29' C28' C33' C32' -1.1(9)
C29' C30' C31' C32' -1.0(9)
C30 C31 C32 C33 0.9(11)
C30' C31' C32' C33' -0.2(9)
C31 C32 C33 C28 0.3(10)
C31' C32' C33' C28' 1.3(9)
C33 C28 C28' C29' -135.2(6)
C33 C28 C28' C33' 41.5(8)
C33 C28 C29 O3 -174.2(5)
C33 C28 C29 C30 1.2(9)
C33' C28' C29' O4 -177.2(5)
C33' C28' C29' C30' -0.2(9)
C34 C30 C31 C32 178.4(7)
C34' C30' C31' C32' 176.2(6)
